data_7035210
loop_
_publ_author_name
'Yang, Xi'
'Wang, Shanshan'
'Ghiviriga, Ion'
'Abboud, Khalil A.'
'Veige, Adam S.'

_publ_section_title
;
 Organogold oligomers: exploiting iClick and aurophilic cluster formation
 to prepare solution stable Au4 repeating units.
;
_journal_issue 25
_journal_name_full 'Dalton transactions (Cambridge, England : 2003)'
_journal_page_first 11437
_journal_page_last 11443
_journal_paper_doi 10.1039/c5dt00282f
_journal_volume 44
_journal_year 2015
_chemical_formula_sum 'C48 H54 Au4 N6 P4'
_chemical_formula_weight 1626.71
_space_group_crystal_system monoclinic
_space_group_IT_number 14
_space_group_name_Hall '-P 2ybc'
_space_group_name_H-M_alt 'P 1 21/c 1'
_symmetry_space_group_name_Hall '-P 2ybc'
_symmetry_space_group_name_H-M 'P 1 21/c 1'
_atom_sites_solution_hydrogens geom
_audit_creation_method SHELXL-2013
_audit_update_record
;
2014-12-02 deposited with the CCDC.
2015-05-19 downloaded from the CCDC.
;
_cell_angle_alpha 90
_cell_angle_beta 99.4513(14)
_cell_angle_gamma 90
_cell_formula_units_Z 4
_cell_length_a 17.4114(12)
_cell_length_b 16.8969(12)
_cell_length_c 16.7970(12)
_cell_measurement_reflns_used 9750
_cell_measurement_temperature 100(2)
_cell_measurement_theta_max 28.0
_cell_measurement_theta_min 2.0
_cell_volume 4874.6(6)
_computing_cell_refinement 'Bruker APEX2'
_computing_data_collection 'Bruker APEX2 (Bruker, 2008)'
_computing_data_reduction 'Bruker SAINT (Bruker, 2008)'
_computing_molecular_graphics 'SHELXL-2013 (Sheldrick, 2013)'
_computing_publication_material 'SHELXL-2013 (Sheldrick, 2013)'
_computing_structure_refinement 'SHELXL-2013 (Sheldrick, 2013)'
_computing_structure_solution 'SHELXL-2013 (Sheldrick, 2013)'
_diffrn_ambient_temperature 100(2)
_diffrn_measured_fraction_theta_full 1.000
_diffrn_measured_fraction_theta_max 1.000
_diffrn_measurement_device_type 'Bruker APEX-II DUO'
_diffrn_measurement_method 'phi and omega scans'
_diffrn_radiation_type MoK\a
_diffrn_radiation_wavelength 0.71073
_diffrn_reflns_av_R_equivalents 0.0260
_diffrn_reflns_av_unetI/netI 0.0172
_diffrn_reflns_laue_measured_fraction_full 1.000
_diffrn_reflns_laue_measured_fraction_max 1.000
_diffrn_reflns_limit_h_max 22
_diffrn_reflns_limit_h_min -22
_diffrn_reflns_limit_k_max 21
_diffrn_reflns_limit_k_min -21
_diffrn_reflns_limit_l_max 21
_diffrn_reflns_limit_l_min -21
_diffrn_reflns_number 71946
_diffrn_reflns_point_group_measured_fraction_full 1.000
_diffrn_reflns_point_group_measured_fraction_max 1.000
_diffrn_reflns_theta_full 25.242
_diffrn_reflns_theta_max 27.499
_diffrn_reflns_theta_min 1.186
_diffrn_source 'fine-focus sealed tube'
_exptl_absorpt_coefficient_mu 12.173
_exptl_absorpt_correction_T_max 0.4423
_exptl_absorpt_correction_T_min 0.2277
_exptl_absorpt_correction_type integration
_exptl_absorpt_process_details 'based on measured indexed crystal faces, Bruker SHELXTL  v6.14 (Bruker 2008)'
_exptl_crystal_colour yellow
_exptl_crystal_density_diffrn 2.217
_exptl_crystal_description plates
_exptl_crystal_F_000 3040
_exptl_crystal_size_max 0.162
_exptl_crystal_size_mid 0.156
_exptl_crystal_size_min 0.113
_refine_diff_density_max 4.440
_refine_diff_density_min -1.943
_refine_diff_density_rms 0.212
_refine_ls_extinction_method none
_refine_ls_goodness_of_fit_ref 1.163
_refine_ls_hydrogen_treatment constr
_refine_ls_matrix_type full
_refine_ls_number_parameters 523
_refine_ls_number_reflns 11179
_refine_ls_number_restraints 2
_refine_ls_restrained_S_all 1.163
_refine_ls_R_factor_all 0.0405
_refine_ls_R_factor_gt 0.0339
_refine_ls_shift/su_max 0.001
_refine_ls_shift/su_mean 0.000
_refine_ls_structure_factor_coef Fsqd
_refine_ls_weighting_details 'w=1/[\s^2^(Fo^2^)+(0.0239P)^2^+83.9997P] where P=(Fo^2^+2Fc^2^)/3'
_refine_ls_weighting_scheme calc
_refine_ls_wR_factor_gt 0.0860
_refine_ls_wR_factor_ref 0.0918
_reflns_Friedel_coverage 0.000
_reflns_number_gt 9946
_reflns_number_total 11179
_reflns_threshold_expression 'I > 2\s(I)'
_cod_data_source_file c5dt00282f2.cif
_cod_data_source_block xy09
_cod_depositor_comments 'Adding full bibliography for 7035209--7035211.cif.'
_cod_database_code 7035210
_shelx_space_group_comment
; 
The symmetry employed for this shelxl refinement is uniquely defined 
by the following loop, which should always be used as a source of 
symmetry information in preference to the above space-group names. 
They are only intended as comments. 
;
_shelx_estimated_absorpt_t_min 0.243
_shelx_estimated_absorpt_t_max 0.340
_shelxl_version_number 2013-3

loop_
_space_group_symop_operation_xyz
'x, y, z'
'-x, y+1/2, -z+1/2'
'-x, -y, -z'
'x, -y-1/2, z-1/2'

loop_
_atom_site_label
_atom_site_type_symbol
_atom_site_fract_x
_atom_site_fract_y
_atom_site_fract_z
_atom_site_U_iso_or_equiv
_atom_site_adp_type
_atom_site_occupancy
_atom_site_site_symmetry_order
_atom_site_calc_flag
_atom_site_refinement_flags_posn
_atom_site_refinement_flags_adp
_atom_site_refinement_flags_occupancy
_atom_site_disorder_assembly
_atom_site_disorder_group
Au1 Au 0.15945(2) 0.61000(2) 0.74191(2) 0.02230(7) Uani 1 1 d . . . . .
Au2 Au 0.31423(2) 0.69297(2) 0.74023(2) 0.01924(7) Uani 1 1 d . . . . .
Au3 Au 0.36549(2) 0.56404(2) 0.86826(2) 0.02295(7) Uani 1 1 d . . . . .
Au4 Au 0.26309(2) 0.46545(2) 0.73249(2) 0.02414(7) Uani 1 1 d . . . . .
P1 P 0.11461(13) 0.63376(14) 0.60794(12) 0.0280(4) Uani 1 1 d . . . . .
P2 P 0.31992(11) 0.79048(12) 0.83257(11) 0.0217(4) Uani 1 1 d . . . . .
P3 P 0.48645(12) 0.53863(13) 0.84600(13) 0.0272(4) Uani 1 1 d . . . . .
P4 P 0.20433(14) 0.37672(14) 0.80579(14) 0.0318(5) Uani 1 1 d . . . . .
N1 N 0.2603(4) 0.5824(4) 0.9049(4) 0.0255(14) Uani 1 1 d . . . . .
N2 N 0.2598(4) 0.5788(5) 0.9857(4) 0.0299(15) Uani 1 1 d . . . . .
N3 N 0.1872(4) 0.5881(5) 0.9976(4) 0.0304(15) Uani 1 1 d . . . . .
N4 N 0.3234(4) 0.6088(4) 0.6537(4) 0.0219(13) Uani 1 1 d . . . . .
N5 N 0.3562(4) 0.6327(4) 0.5886(4) 0.0257(14) Uani 1 1 d . . . . .
N6 N 0.3710(4) 0.5685(4) 0.5476(4) 0.0207(12) Uani 1 1 d . . . . .
C1 C 0.1872(5) 0.5945(5) 0.8633(5) 0.0254(16) Uiso 1 1 d . . . . .
C2 C 0.1429(5) 0.6003(5) 0.9254(5) 0.0252(16) Uiso 1 1 d . . . . .
C3 C 0.0577(6) 0.6165(9) 0.9187(9) 0.026(2) Uiso 0.44(2) 1 d G . P A 1
C4 C 0.0171(9) 0.5795(10) 0.973(1) 0.045(6) Uiso 0.44(2) 1 d G . P A 1
H4A H 0.0444 0.5488 1.0159 0.054 Uiso 0.44(2) 1 calc R U P A 1
C5 C -0.0633(9) 0.5876(11) 0.9646(12) 0.065(8) Uiso 0.44(2) 1 d G . P A 1
H5A H -0.0910 0.5624 1.0017 0.078 Uiso 0.44(2) 1 calc R U P A 1
C6 C -0.1031(6) 0.6326(11) 0.9018(11) 0.034(6) Uiso 0.44(2) 1 d G . P A 1
H6A H -0.1580 0.6381 0.8960 0.041 Uiso 0.44(2) 1 calc R U P A 1
C7 C -0.0626(7) 0.6696(11) 0.8474(8) 0.037(5) Uiso 0.44(2) 1 d G . P A 1
H7A H -0.0898 0.7003 0.8045 0.044 Uiso 0.44(2) 1 calc R U P A 1
C8 C 0.0178(7) 0.6615(10) 0.8559(8) 0.023(4) Uiso 0.44(2) 1 d G . P A 1
H8A H 0.0455 0.6867 0.8188 0.028 Uiso 0.44(2) 1 calc R U P A 1
C3' C 0.0558(10) 0.6006(15) 0.9157(13) 0.026(2) Uiso 0.293(15) 1 d G . P A 2
C4' C 0.0249(12) 0.6327(14) 0.9798(12) 0.033(7) Uiso 0.293(15) 1 d G . P A 2
H4'A H 0.0586 0.6514 1.0262 0.039 Uiso 0.293(15) 1 calc R U P A 2
C5' C -0.0553(13) 0.6374(16) 0.9759(14) 0.039(8) Uiso 0.293(15) 1 d G . P A 2
H5'A H -0.0765 0.6593 1.0197 0.046 Uiso 0.293(15) 1 calc R U P A 2
C6' C -0.1046(9) 0.6100(18) 0.9079(16) 0.069(17) Uiso 0.293(15) 1 d G . P A 2
H6'A H -0.1595 0.6132 0.9053 0.083 Uiso 0.293(15) 1 calc R U P A 2
C7' C -0.0737(12) 0.5779(18) 0.8439(13) 0.051(10) Uiso 0.293(15) 1 d G . P A 2
H7'A H -0.1074 0.5592 0.7974 0.061 Uiso 0.293(15) 1 calc R U P A 2
C8' C 0.0065(13) 0.5732(16) 0.8478(11) 0.047(9) Uiso 0.293(15) 1 d G . P A 2
H8'A H 0.0277 0.5513 0.8040 0.057 Uiso 0.293(15) 1 calc R U P A 2
C3" C 0.0564(9) 0.6126(15) 0.9242(13) 0.026(2) Uiso 0.27(2) 1 d G . P A 3
C4" C 0.0274(12) 0.6049(16) 0.9962(11) 0.025(7) Uiso 0.27(2) 1 d G . P A 3
H4"A H 0.0620 0.5951 1.0451 0.029 Uiso 0.27(2) 1 calc R U P A 3
C5" C -0.0521(13) 0.6115(18) 0.9965(12) 0.045(10) Uiso 0.27(2) 1 d G . P A 3
H5"A H -0.0719 0.6063 1.0457 0.054 Uiso 0.27(2) 1 calc R U P A 3
C6" C -0.1027(9) 0.6259(15) 0.9250(14) 0.024(7) Uiso 0.27(2) 1 d G . P A 3
H6"A H -0.1570 0.6304 0.9252 0.029 Uiso 0.27(2) 1 calc R U P A 3
C7" C -0.0737(11) 0.6336(16) 0.8530(11) 0.023(7) Uiso 0.27(2) 1 d G . P A 3
H7"A H -0.1083 0.6434 0.8041 0.028 Uiso 0.27(2) 1 calc R U P A 3
C8" C 0.0058(12) 0.6269(17) 0.8526(11) 0.027(7) Uiso 0.27(2) 1 d G . P A 3
H8"A H 0.0256 0.6322 0.8034 0.033 Uiso 0.27(2) 1 calc R U P A 3
C11 C 0.3177(4) 0.5292(4) 0.6546(4) 0.0204(14) Uani 1 1 d . . . . .
C12 C 0.3496(4) 0.5043(5) 0.5871(4) 0.0225(15) Uani 1 1 d . . . . .
C13 C 0.3626(4) 0.4250(5) 0.5558(4) 0.0238(16) Uani 1 1 d . . . . .
C14 C 0.4122(6) 0.4169(6) 0.4968(5) 0.0342(19) Uani 1 1 d . . . . .
H14A H 0.4372 0.4624 0.4798 0.041 Uiso 1 1 calc R U . . .
C15 C 0.4245(6) 0.3453(6) 0.4644(5) 0.039(2) Uani 1 1 d . . . . .
H15A H 0.4575 0.3413 0.4249 0.047 Uiso 1 1 calc R U . . .
C16 C 0.3887(6) 0.2772(6) 0.4891(6) 0.038(2) Uani 1 1 d . . . . .
H16A H 0.3963 0.2273 0.4656 0.045 Uiso 1 1 calc R U . . .
C17 C 0.3423(5) 0.2837(5) 0.5480(6) 0.036(2) Uani 1 1 d . . . . .
H17A H 0.3186 0.2377 0.5656 0.043 Uiso 1 1 calc R U . . .
C18 C 0.3295(5) 0.3584(5) 0.5825(5) 0.0314(18) Uani 1 1 d . . . . .
H18A H 0.2983 0.3621 0.6238 0.038 Uiso 1 1 calc R U . . .
C21 C 0.0084(5) 0.6362(6) 0.5881(5) 0.0328(19) Uani 1 1 d . . . . .
C22 C -0.0315(6) 0.5950(9) 0.6377(6) 0.061(4) Uani 1 1 d . . . . .
H22A H -0.0031 0.5693 0.6836 0.073 Uiso 1 1 calc R U . . .
C23 C -0.1119(6) 0.5892(10) 0.6241(7) 0.066(4) Uani 1 1 d . . . . .
H23A H -0.1378 0.5577 0.6583 0.080 Uiso 1 1 calc R U . . .
C24 C -0.1537(6) 0.6295(7) 0.5605(7) 0.052(3) Uani 1 1 d . . . . .
H24A H -0.2090 0.6277 0.5514 0.063 Uiso 1 1 calc R U . . .
C25 C -0.1156(7) 0.6719(10) 0.5107(10) 0.086(5) Uani 1 1 d . . . . .
H25A H -0.1444 0.6976 0.4651 0.104 Uiso 1 1 calc R U . . .
C26 C -0.0345(7) 0.6784(9) 0.5255(9) 0.070(4) Uani 1 1 d . . . . .
H26A H -0.0088 0.7116 0.4925 0.084 Uiso 1 1 calc R U . . .
C27 C 0.1387(6) 0.5617(7) 0.5357(5) 0.046(3) Uani 1 1 d . . . . .
H27A H 0.1134 0.5766 0.4813 0.069 Uiso 1 1 calc R U . . .
H27B H 0.1203 0.5092 0.5491 0.069 Uiso 1 1 calc R U . . .
H27C H 0.1952 0.5603 0.5377 0.069 Uiso 1 1 calc R U . . .
C28 C 0.1475(6) 0.7263(6) 0.5712(6) 0.041(2) Uani 1 1 d . . . . .
H28A H 0.1242 0.7334 0.5145 0.062 Uiso 1 1 calc R U . . .
H28B H 0.2044 0.7256 0.5760 0.062 Uiso 1 1 calc R U . . .
H28C H 0.1319 0.7701 0.6033 0.062 Uiso 1 1 calc R U . . .
C31 C 0.3008(4) 0.8896(4) 0.7912(5) 0.0217(15) Uani 1 1 d . . . . .
C32 C 0.2743(5) 0.9013(5) 0.7094(5) 0.0291(17) Uani 1 1 d . . . . .
H32A H 0.2677 0.8573 0.6738 0.035 Uiso 1 1 calc R U . . .
C33 C 0.2575(5) 0.9771(5) 0.6795(5) 0.0334(19) Uani 1 1 d . . . . .
H33A H 0.2392 0.9851 0.6236 0.040 Uiso 1 1 calc R U . . .
C34 C 0.2675(5) 1.0409(6) 0.7316(5) 0.0342(19) Uani 1 1 d . . . . .
H34A H 0.2558 1.0927 0.7113 0.041 Uiso 1 1 calc R U . . .
C35 C 0.2943(5) 1.0301(5) 0.8128(5) 0.0317(18) Uani 1 1 d . . . . .
H35A H 0.3011 1.0744 0.8480 0.038 Uiso 1 1 calc R U . . .
C36 C 0.3112(5) 0.9546(5) 0.8428(5) 0.0274(17) Uani 1 1 d . . . . .
H36A H 0.3300 0.9472 0.8987 0.033 Uiso 1 1 calc R U . . .
C37 C 0.4150(4) 0.7956(5) 0.8955(5) 0.0270(17) Uani 1 1 d . . . . .
H37A H 0.4153 0.8383 0.9351 0.040 Uiso 1 1 calc R U . . .
H37B H 0.4547 0.8062 0.8617 0.040 Uiso 1 1 calc R U . . .
H37C H 0.4264 0.7452 0.9238 0.040 Uiso 1 1 calc R U . . .
C38 C 0.2540(5) 0.7817(5) 0.9051(5) 0.0307(18) Uani 1 1 d . . . . .
H38A H 0.2617 0.8265 0.9426 0.046 Uiso 1 1 calc R U . . .
H38B H 0.2645 0.7321 0.9354 0.046 Uiso 1 1 calc R U . . .
H38C H 0.2001 0.7815 0.8767 0.046 Uiso 1 1 calc R U . . .
C41 C 0.5061(5) 0.4342(5) 0.8458(5) 0.0287(17) Uani 1 1 d . . . . .
C42 C 0.4596(6) 0.3880(6) 0.7884(6) 0.040(2) Uani 1 1 d . . . . .
H42A H 0.4194 0.4119 0.7509 0.048 Uiso 1 1 calc R U . . .
C43 C 0.4721(5) 0.3073(6) 0.7860(7) 0.042(2) Uani 1 1 d . . . . .
H43A H 0.4407 0.2756 0.7467 0.051 Uiso 1 1 calc R U . . .
C44 C 0.5309(5) 0.2725(6) 0.8413(6) 0.035(2) Uani 1 1 d . . . . .
H44A H 0.5388 0.2170 0.8402 0.043 Uiso 1 1 calc R U . . .
C45 C 0.5772(5) 0.3180(6) 0.8973(5) 0.037(2) Uani 1 1 d . . . . .
H45A H 0.6177 0.2940 0.9341 0.044 Uiso 1 1 calc R U . . .
C46 C 0.5653(5) 0.3985(6) 0.9002(5) 0.0309(18) Uani 1 1 d . . . . .
H46A H 0.5973 0.4297 0.9394 0.037 Uiso 1 1 calc R U . . .
C47 C 0.5124(5) 0.5743(6) 0.7529(6) 0.039(2) Uani 1 1 d . . . . .
H47A H 0.5645 0.5551 0.7477 0.058 Uiso 1 1 calc R U . . .
H47B H 0.5124 0.6323 0.7530 0.058 Uiso 1 1 calc R U . . .
H47C H 0.4746 0.5550 0.7074 0.058 Uiso 1 1 calc R U . . .
C48 C 0.5618(5) 0.5813(6) 0.9213(6) 0.041(2) Uani 1 1 d . . . . .
H48A H 0.6130 0.5659 0.9096 0.062 Uiso 1 1 calc R U . . .
H48B H 0.5558 0.5618 0.9749 0.062 Uiso 1 1 calc R U . . .
H48C H 0.5572 0.6391 0.9200 0.062 Uiso 1 1 calc R U . . .
C51 C 0.0953(6) 0.3678(9) 0.781(1) 0.029(3) Uiso 0.445(14) 1 d G . P B 1
C52 C 0.0522(8) 0.4309(7) 0.8034(9) 0.034(5) Uiso 0.445(14) 1 d G . P B 1
H52A H 0.0780 0.4761 0.8286 0.041 Uiso 0.445(14) 1 calc R U P B 1
C53 C -0.0287(8) 0.4278(8) 0.7888(10) 0.042(5) Uiso 0.445(14) 1 d G . P B 1
H53A H -0.0582 0.4708 0.8041 0.051 Uiso 0.445(14) 1 calc R U P B 1
C54 C -0.0665(6) 0.3616(10) 0.7519(11) 0.042(6) Uiso 0.445(14) 1 d G . P B 1
H54A H -0.1217 0.3595 0.7419 0.050 Uiso 0.445(14) 1 calc R U P B 1
C55 C -0.0233(9) 0.2986(9) 0.7295(11) 0.063(8) Uiso 0.445(14) 1 d G . P B 1
H55A H -0.0491 0.2534 0.7043 0.076 Uiso 0.445(14) 1 calc R U P B 1
C56 C 0.0575(9) 0.3017(8) 0.7441(11) 0.060(7) Uiso 0.445(14) 1 d G . P B 1
H56A H 0.0870 0.2586 0.7288 0.072 Uiso 0.445(14) 1 calc R U P B 1
C51' C 0.0940(9) 0.3869(14) 0.7860(12) 0.029(3) Uiso 0.322(15) 1 d G . P B 2
C52' C 0.0471(13) 0.4120(15) 0.8405(10) 0.054(9) Uiso 0.322(15) 1 d G . P B 2
H52B H 0.0701 0.4286 0.8931 0.065 Uiso 0.322(15) 1 calc R U P B 2
C53' C -0.0333(12) 0.4129(16) 0.8181(13) 0.057(10) Uiso 0.322(15) 1 d G . P B 2
H53B H -0.0654 0.4301 0.8554 0.068 Uiso 0.322(15) 1 calc R U P B 2
C54' C -0.0669(9) 0.3887(16) 0.7412(15) 0.048(9) Uiso 0.322(15) 1 d G . P B 2
H54B H -0.1219 0.3893 0.7259 0.058 Uiso 0.322(15) 1 calc R U P B 2
C55' C -0.0200(12) 0.3635(15) 0.6866(11) 0.046(8) Uiso 0.322(15) 1 d G . P B 2
H55B H -0.0430 0.3470 0.6340 0.055 Uiso 0.322(15) 1 calc R U P B 2
C56' C 0.0604(11) 0.3626(14) 0.7090(11) 0.044(8) Uiso 0.322(15) 1 d G . P B 2
H56B H 0.0925 0.3454 0.6718 0.053 Uiso 0.322(15) 1 calc R U P B 2
C51" C 0.1073(13) 0.3736(18) 0.7747(17) 0.029(3) Uiso 0.234(13) 1 d G . P B 3
C52" C 0.0772(14) 0.4105(16) 0.7023(15) 0.033(9) Uiso 0.234(13) 1 d G . P B 3
H52C H 0.1114 0.4347 0.6709 0.040 Uiso 0.234(13) 1 calc R U P B 3
C54" C -0.0027(15) 0.4121(18) 0.6760(15) 0.044(10) Uiso 0.234(13) 1 d G . P B 3
H54C H -0.0232 0.4374 0.6266 0.052 Uiso 0.234(13) 1 calc R U P B 3
C53" C -0.0526(12) 0.377(2) 0.722(2) 0.054(13) Uiso 0.234(13) 1 d G . P B 3
H53C H -0.1073 0.3779 0.7041 0.065 Uiso 0.234(13) 1 calc R U P B 3
C55" C -0.0226(17) 0.340(2) 0.7945(19) 0.066(15) Uiso 0.234(13) 1 d G . P B 3
H55C H -0.0567 0.3156 0.8259 0.080 Uiso 0.234(13) 1 calc R U P B 3
C56" C 0.0573(18) 0.3382(19) 0.8208(15) 0.051(12) Uiso 0.234(13) 1 d G . P B 3
H56C H 0.0779 0.3129 0.8702 0.061 Uiso 0.234(13) 1 calc R U P B 3
C57 C 0.2264(5) 0.3855(6) 0.9149(5) 0.036(2) Uani 1 1 d . . . . .
H57A H 0.2014 0.3421 0.9397 0.054 Uiso 1 1 calc R U . . .
H57B H 0.2068 0.4362 0.9315 0.054 Uiso 1 1 calc R U . . .
H57C H 0.2829 0.3829 0.9323 0.054 Uiso 1 1 calc R U . . .
C58 C 0.2350(6) 0.2764(6) 0.7870(7) 0.046(2) Uani 1 1 d . . . . .
H58A H 0.2109 0.2392 0.8202 0.068 Uiso 1 1 calc R U . . .
H58B H 0.2918 0.2726 0.8008 0.068 Uiso 1 1 calc R U . . .
H58C H 0.2189 0.2634 0.7298 0.068 Uiso 1 1 calc R U . . .

loop_
_atom_site_aniso_label
_atom_site_aniso_U_11
_atom_site_aniso_U_22
_atom_site_aniso_U_33
_atom_site_aniso_U_23
_atom_site_aniso_U_13
_atom_site_aniso_U_12
Au1 0.01806(13) 0.03287(16) 0.01530(13) 0.00220(11) 0.00076(10) -0.00018(11)
Au2 0.02078(13) 0.02400(14) 0.01350(12) -0.00195(10) 0.00447(10) -0.00231(10)
Au3 0.01934(13) 0.02978(16) 0.01915(13) 0.00168(11) 0.00147(10) 0.00128(11)
Au4 0.02894(15) 0.02418(15) 0.02014(14) 0.00277(11) 0.00652(11) -0.00191(11)
P1 0.0263(10) 0.0395(12) 0.0164(9) 0.0005(8) -0.0012(8) 0.0021(9)
P2 0.0203(9) 0.029(1) 0.0162(8) -0.0053(7) 0.0042(7) -0.0018(8)
P3 0.0217(10) 0.0330(11) 0.0263(10) 0.0015(8) 0.0017(8) 0.0022(8)
P4 0.0318(11) 0.0323(11) 0.0317(11) 0.0105(9) 0.0065(9) -0.0042(9)
N1 0.025(3) 0.036(4) 0.015(3) 0.004(3) 0.002(2) 0.000(3)
N2 0.029(4) 0.043(4) 0.018(3) 0.002(3) 0.003(3) 0.003(3)
N3 0.026(3) 0.042(4) 0.023(3) 0.010(3) 0.003(3) 0.008(3)
N4 0.024(3) 0.024(3) 0.017(3) 0.001(2) 0.002(2) 0.001(3)
N5 0.037(4) 0.025(3) 0.017(3) 0.001(3) 0.009(3) -0.002(3)
N6 0.024(3) 0.024(3) 0.015(3) 0.000(2) 0.004(2) 0.000(3)
C11 0.019(3) 0.025(4) 0.016(3) 0.003(3) -0.002(3) -0.002(3)
C12 0.025(4) 0.024(4) 0.016(3) -0.003(3) -0.003(3) 0.001(3)
C13 0.021(4) 0.030(4) 0.018(3) -0.003(3) -0.005(3) 0.005(3)
C14 0.043(5) 0.036(5) 0.025(4) 0.000(4) 0.009(4) -0.001(4)
C15 0.045(5) 0.047(6) 0.025(4) -0.007(4) 0.004(4) 0.012(4)
C16 0.044(5) 0.030(5) 0.034(5) -0.010(4) -0.009(4) 0.009(4)
C17 0.037(5) 0.027(4) 0.041(5) -0.005(4) -0.002(4) 0.001(4)
C18 0.020(4) 0.041(5) 0.031(4) 0.003(4) -0.002(3) -0.001(3)
C21 0.025(4) 0.040(5) 0.029(4) -0.008(4) -0.007(3) 0.004(4)
C22 0.023(5) 0.131(12) 0.025(5) 0.001(6) -0.006(4) 0.013(6)
C23 0.031(5) 0.130(13) 0.039(6) -0.011(7) 0.006(4) -0.002(7)
C24 0.028(5) 0.057(7) 0.063(7) -0.022(6) -0.018(5) 0.011(5)
C25 0.033(6) 0.096(11) 0.117(13) 0.054(10) -0.030(7) 0.001(7)
C26 0.042(6) 0.086(10) 0.077(9) 0.041(8) -0.006(6) -0.013(6)
C27 0.045(6) 0.068(7) 0.020(4) -0.013(4) -0.011(4) 0.019(5)
C28 0.039(5) 0.060(6) 0.027(4) 0.016(4) 0.009(4) -0.005(5)
C31 0.018(3) 0.023(4) 0.024(4) -0.003(3) 0.003(3) 0.000(3)
C32 0.029(4) 0.032(4) 0.025(4) -0.006(3) 0.002(3) -0.004(3)
C33 0.041(5) 0.038(5) 0.019(4) -0.004(3) -0.001(3) 0.003(4)
C34 0.032(4) 0.035(5) 0.035(5) 0.000(4) 0.004(4) 0.008(4)
C35 0.030(4) 0.032(4) 0.032(4) -0.015(4) 0.002(3) 0.002(3)
C36 0.028(4) 0.035(4) 0.017(3) -0.008(3) -0.001(3) 0.001(3)
C37 0.021(4) 0.025(4) 0.031(4) -0.003(3) -0.006(3) -0.003(3)
C38 0.034(4) 0.037(5) 0.025(4) -0.005(3) 0.016(3) -0.006(4)
C41 0.025(4) 0.036(5) 0.024(4) -0.002(3) 0.001(3) 0.004(3)
C42 0.036(5) 0.042(5) 0.037(5) -0.001(4) -0.009(4) 0.011(4)
C43 0.027(4) 0.042(5) 0.055(6) -0.011(5) -0.004(4) 0.005(4)
C44 0.036(5) 0.034(5) 0.041(5) 0.005(4) 0.019(4) 0.008(4)
C45 0.025(4) 0.055(6) 0.031(4) 0.008(4) 0.007(3) 0.011(4)
C46 0.027(4) 0.042(5) 0.023(4) 0.001(3) 0.003(3) 0.002(4)
C47 0.028(4) 0.057(6) 0.034(5) 0.015(4) 0.011(4) 0.003(4)
C48 0.025(4) 0.049(6) 0.047(6) -0.011(5) -0.003(4) -0.009(4)
C57 0.034(5) 0.042(5) 0.031(4) 0.013(4) 0.006(4) -0.003(4)
C58 0.050(6) 0.030(5) 0.055(6) 0.007(4) 0.004(5) -0.006(4)

loop_
_atom_type_symbol
_atom_type_description
_atom_type_scat_dispersion_real
_atom_type_scat_dispersion_imag
_atom_type_scat_source
C C 0.0033 0.0016 'International Tables Vol C Tables 4.2.6.8 and 6.1.1.4'
H H 0.0000 0.0000 'International Tables Vol C Tables 4.2.6.8 and 6.1.1.4'
N N 0.0061 0.0033 'International Tables Vol C Tables 4.2.6.8 and 6.1.1.4'
P P 0.1023 0.0942 'International Tables Vol C Tables 4.2.6.8 and 6.1.1.4'
Au Au -2.0133 8.8022 'International Tables Vol C Tables 4.2.6.8 and 6.1.1.4'

loop_
_geom_angle_atom_site_label_1
_geom_angle_atom_site_label_2
_geom_angle_atom_site_label_3
_geom_angle
C1 Au1 P1 173.2(2)
C1 Au1 Au2 90.2(2)
P1 Au1 Au2 93.99(6)
C1 Au1 Au4 84.5(2)
P1 Au1 Au4 101.42(6)
Au2 Au1 Au4 80.579(11)
N4 Au2 P2 172.43(19)
N4 Au2 Au1 81.94(18)
P2 Au2 Au1 105.63(5)
N4 Au2 Au3 87.55(17)
P2 Au2 Au3 93.52(5)
Au1 Au2 Au3 79.842(11)
N1 Au3 P3 171.99(18)
N1 Au3 Au2 86.09(18)
P3 Au3 Au2 101.02(6)
N1 Au3 Au4 82.49(19)
P3 Au3 Au4 102.40(6)
Au2 Au3 Au4 78.659(11)
C11 Au4 P4 170.5(2)
C11 Au4 Au1 87.3(2)
P4 Au4 Au1 100.14(6)
C11 Au4 Au3 85.2(2)
P4 Au4 Au3 102.02(6)
Au1 Au4 Au3 78.916(11)
C28 P1 C27 103.4(5)
C28 P1 C21 106.6(5)
C27 P1 C21 103.4(4)
C28 P1 Au1 114.2(3)
C27 P1 Au1 117.4(3)
C21 P1 Au1 110.8(3)
C38 P2 C37 103.3(4)
C38 P2 C31 103.6(4)
C37 P2 C31 105.7(4)
C38 P2 Au2 116.2(3)
C37 P2 Au2 111.6(3)
C31 P2 Au2 115.1(3)
C41 P3 C47 104.6(5)
C41 P3 C48 106.0(4)
C47 P3 C48 102.5(5)
C41 P3 Au3 111.9(3)
C47 P3 Au3 117.2(3)
C48 P3 Au3 113.5(3)
C51" P4 C57 110.5(10)
C51" P4 C58 103.0(11)
C57 P4 C58 103.4(5)
C57 P4 C51 105.6(6)
C58 P4 C51 101.6(6)
C57 P4 C51' 102.1(7)
C58 P4 C51' 111.8(8)
C51" P4 Au4 111.6(10)
C57 P4 Au4 116.8(3)
C58 P4 Au4 110.3(4)
C51 P4 Au4 117.2(5)
C51' P4 Au4 112.0(7)
N2 N1 C1 111.1(6)
N2 N1 Au3 116.5(5)
C1 N1 Au3 132.4(5)
N3 N2 N1 108.0(6)
N2 N3 C2 107.7(7)
C11 N4 N5 110.1(6)
C11 N4 Au2 131.8(5)
N5 N4 Au2 116.7(5)
N6 N5 N4 108.2(6)
N5 N6 C12 107.8(6)
N1 C1 C2 102.1(7)
N1 C1 Au1 125.6(6)
C2 C1 Au1 132.1(6)
N3 C2 C1 111.0(7)
N3 C2 C3 120.8(9)
C1 C2 C3 128.1(9)
N3 C2 C3' 121.4(11)
C1 C2 C3' 126.2(11)
N3 C2 C3" 117.1(10)
C1 C2 C3" 131.8(11)
C4 C3 C8 120.0
C4 C3 C2 118.2(10)
C8 C3 C2 121.5(10)
C5 C4 C3 120.0
C5 C4 H4A 120.0
C3 C4 H4A 120.0
C6 C5 C4 120.0
C6 C5 H5A 120.0
C4 C5 H5A 120.0
C5 C6 C7 120.0
C5 C6 H6A 120.0
C7 C6 H6A 120.0
C8 C7 C6 120.0
C8 C7 H7A 120.0
C6 C7 H7A 120.0
C7 C8 C3 120.0
C7 C8 H8A 120.0
C3 C8 H8A 120.0
C4' C3' C8' 120.0
C4' C3' C2 115.5(14)
C8' C3' C2 124.5(14)
C3' C4' C5' 120.0
C3' C4' H4'A 120.0
C5' C4' H4'A 120.0
C6' C5' C4' 120.0
C6' C5' H5'A 120.0
C4' C5' H5'A 120.0
C7' C6' C5' 120.0
C7' C6' H6'A 120.0
C5' C6' H6'A 120.0
C6' C7' C8' 120.0
C6' C7' H7'A 120.0
C8' C7' H7'A 120.0
C7' C8' C3' 120.0
C7' C8' H8'A 120.0
C3' C8' H8'A 120.0
C4" C3" C8" 120.0
C4" C3" C2 118.4(14)
C8" C3" C2 121.5(14)
C5" C4" C3" 120.0
C5" C4" H4"A 120.0
C3" C4" H4"A 120.0
C4" C5" C6" 120.0
C4" C5" H5"A 120.0
C6" C5" H5"A 120.0
C7" C6" C5" 120.0
C7" C6" H6"A 120.0
C5" C6" H6"A 120.0
C6" C7" C8" 120.0
C6" C7" H7"A 120.0
C8" C7" H7"A 120.0
C7" C8" C3" 120.0
C7" C8" H8"A 120.0
C3" C8" H8"A 120.0
N4 C11 C12 104.5(6)
N4 C11 Au4 125.1(6)
C12 C11 Au4 130.1(6)
N6 C12 C11 109.4(7)
N6 C12 C13 118.9(7)
C11 C12 C13 131.7(7)
C18 C13 C14 118.9(8)
C18 C13 C12 122.2(7)
C14 C13 C12 118.9(8)
C15 C14 C13 121.2(9)
C15 C14 H14A 119.4
C13 C14 H14A 119.4
C14 C15 C16 120.4(9)
C14 C15 H15A 119.8
C16 C15 H15A 119.8
C17 C16 C15 119.2(8)
C17 C16 H16A 120.4
C15 C16 H16A 120.4
C16 C17 C18 120.9(9)
C16 C17 H17A 119.6
C18 C17 H17A 119.6
C13 C18 C17 119.4(8)
C13 C18 H18A 120.3
C17 C18 H18A 120.3
C22 C21 C26 117.6(9)
C22 C21 P1 118.7(7)
C26 C21 P1 123.7(8)
C21 C22 C23 122.6(11)
C21 C22 H22A 118.7
C23 C22 H22A 118.7
C24 C23 C22 119.1(13)
C24 C23 H23A 120.4
C22 C23 H23A 120.4
C25 C24 C23 119.5(10)
C25 C24 H24A 120.2
C23 C24 H24A 120.2
C24 C25 C26 121.0(11)
C24 C25 H25A 119.5
C26 C25 H25A 119.5
C21 C26 C25 119.8(12)
C21 C26 H26A 120.1
C25 C26 H26A 120.1
P1 C27 H27A 109.5
P1 C27 H27B 109.5
H27A C27 H27B 109.5
P1 C27 H27C 109.5
H27A C27 H27C 109.5
H27B C27 H27C 109.5
P1 C28 H28A 109.5
P1 C28 H28B 109.5
H28A C28 H28B 109.5
P1 C28 H28C 109.5
H28A C28 H28C 109.5
H28B C28 H28C 109.5
C32 C31 C36 119.4(7)
C32 C31 P2 121.2(6)
C36 C31 P2 119.3(6)
C31 C32 C33 120.3(8)
C31 C32 H32A 119.9
C33 C32 H32A 119.9
C34 C33 C32 119.5(8)
C34 C33 H33A 120.2
C32 C33 H33A 120.2
C35 C34 C33 120.7(9)
C35 C34 H34A 119.6
C33 C34 H34A 119.6
C34 C35 C36 119.9(8)
C34 C35 H35A 120.0
C36 C35 H35A 120.0
C35 C36 C31 120.0(7)
C35 C36 H36A 120.0
C31 C36 H36A 120.0
P2 C37 H37A 109.5
P2 C37 H37B 109.5
H37A C37 H37B 109.5
P2 C37 H37C 109.5
H37A C37 H37C 109.5
H37B C37 H37C 109.5
P2 C38 H38A 109.5
P2 C38 H38B 109.5
H38A C38 H38B 109.5
P2 C38 H38C 109.5
H38A C38 H38C 109.5
H38B C38 H38C 109.5
C42 C41 C46 119.6(8)
C42 C41 P3 117.5(6)
C46 C41 P3 122.9(7)
C43 C42 C41 119.8(9)
C43 C42 H42A 120.1
C41 C42 H42A 120.1
C42 C43 C44 119.9(9)
C42 C43 H43A 120.1
C44 C43 H43A 120.1
C45 C44 C43 120.5(9)
C45 C44 H44A 119.8
C43 C44 H44A 119.8
C44 C45 C46 120.2(8)
C44 C45 H45A 119.9
C46 C45 H45A 119.9
C45 C46 C41 120.2(8)
C45 C46 H46A 119.9
C41 C46 H46A 119.9
P3 C47 H47A 109.5
P3 C47 H47B 109.5
H47A C47 H47B 109.5
P3 C47 H47C 109.5
H47A C47 H47C 109.5
H47B C47 H47C 109.5
P3 C48 H48A 109.5
P3 C48 H48B 109.5
H48A C48 H48B 109.5
P3 C48 H48C 109.5
H48A C48 H48C 109.5
H48B C48 H48C 109.5
C52 C51 C56 120.0
C52 C51 P4 116.7(9)
C56 C51 P4 123.3(9)
C53 C52 C51 120.0
C53 C52 H52A 120.0
C51 C52 H52A 120.0
C54 C53 C52 120.0
C54 C53 H53A 120.0
C52 C53 H53A 120.0
C53 C54 C55 120.0
C53 C54 H54A 120.0
C55 C54 H54A 120.0
C56 C55 C54 120.0
C56 C55 H55A 120.0
C54 C55 H55A 120.0
C55 C56 C51 120.0
C55 C56 H56A 120.0
C51 C56 H56A 120.0
C52' C51' C56' 120.0
C52' C51' P4 126.7(12)
C56' C51' P4 113.2(12)
C53' C52' C51' 120.0
C53' C52' H52B 120.0
C51' C52' H52B 120.0
C54' C53' C52' 120.0
C54' C53' H53B 120.0
C52' C53' H53B 120.0
C53' C54' C55' 120.0
C53' C54' H54B 120.0
C55' C54' H54B 120.0
C56' C55' C54' 120.0
C56' C55' H55B 120.0
C54' C55' H55B 120.0
C55' C56' C51' 120.0
C55' C56' H56B 120.0
C51' C56' H56B 120.0
C52" C51" C56" 120.0
C52" C51" P4 118.1(16)
C56" C51" P4 121.9(16)
C51" C52" C54" 120.0
C51" C52" H52C 120.0
C54" C52" H52C 120.0
C53" C54" C52" 120.0
C53" C54" H54C 120.0
C52" C54" H54C 120.0
C54" C53" C55" 120.0
C54" C53" H53C 120.0
C55" C53" H53C 120.0
C56" C55" C53" 120.0
C56" C55" H55C 120.0
C53" C55" H55C 120.0
C55" C56" C51" 120.0
C55" C56" H56C 120.0
C51" C56" H56C 120.0
P4 C57 H57A 109.5
P4 C57 H57B 109.5
H57A C57 H57B 109.5
P4 C57 H57C 109.5
H57A C57 H57C 109.5
H57B C57 H57C 109.5
P4 C58 H58A 109.5
P4 C58 H58B 109.5
H58A C58 H58B 109.5
P4 C58 H58C 109.5
H58A C58 H58C 109.5
H58B C58 H58C 109.5

loop_
_geom_bond_atom_site_label_1
_geom_bond_atom_site_label_2
_geom_bond_distance
Au1 C1 2.033(8)
Au1 P1 2.293(2)
Au1 Au2 3.0420(4)
Au1 Au4 3.0562(5)
Au2 N4 2.059(6)
Au2 P2 2.2539(19)
Au2 Au3 3.0882(4)
Au3 N1 2.049(7)
Au3 P3 2.240(2)
Au3 Au4 3.1336(4)
Au4 C11 2.046(7)
Au4 P4 2.286(2)
P1 C28 1.809(10)
P1 C27 1.816(10)
P1 C21 1.826(9)
P2 C38 1.813(8)
P2 C37 1.814(8)
P2 C31 1.823(8)
P3 C41 1.798(9)
P3 C47 1.802(9)
P3 C48 1.815(9)
P4 C51" 1.69(2)
P4 C57 1.815(9)
P4 C58 1.821(11)
P4 C51 1.882(11)
P4 C51' 1.902(16)
N1 N2 1.361(9)
N1 C1 1.363(10)
N2 N3 1.32(1)
N3 C2 1.341(10)
N4 C11 1.348(10)
N4 N5 1.376(9)
N5 N6 1.333(9)
N6 C12 1.357(10)
C1 C2 1.400(11)
C2 C3 1.496(13)
C2 C3' 1.498(18)
C2 C3" 1.518(17)
C3 C4 1.3900
C3 C8 1.3900
C4 C5 1.3900
C4 H4A 0.9500
C5 C6 1.3900
C5 H5A 0.9500
C6 C7 1.3900
C6 H6A 0.9500
C7 C8 1.3900
C7 H7A 0.9500
C8 H8A 0.9500
C3' C4' 1.3900
C3' C8' 1.3900
C4' C5' 1.3900
C4' H4'A 0.9500
C5' C6' 1.3900
C5' H5'A 0.9500
C6' C7' 1.3900
C6' H6'A 0.9500
C7' C8' 1.3900
C7' H7'A 0.9500
C8' H8'A 0.9500
C3" C4" 1.3900
C3" C8" 1.3900
C4" C5" 1.3900
C4" H4"A 0.9500
C5" C6" 1.3900
C5" H5"A 0.9500
C6" C7" 1.3900
C6" H6"A 0.9500
C7" C8" 1.3900
C7" H7"A 0.9500
C8" H8"A 0.9500
C11 C12 1.407(10)
C12 C13 1.470(11)
C13 C18 1.374(12)
C13 C14 1.425(12)
C14 C15 1.356(13)
C14 H14A 0.9500
C15 C16 1.403(15)
C15 H15A 0.9500
C16 C17 1.379(14)
C16 H16A 0.9500
C17 C18 1.421(13)
C17 H17A 0.9500
C18 H18A 0.9500
C21 C22 1.361(16)
C21 C26 1.382(14)
C22 C23 1.384(14)
C22 H22A 0.9500
C23 C24 1.371(17)
C23 H23A 0.9500
C24 C25 1.353(19)
C24 H24A 0.9500
C25 C26 1.398(16)
C25 H25A 0.9500
C26 H26A 0.9500
C27 H27A 0.9800
C27 H27B 0.9800
C27 H27C 0.9800
C28 H28A 0.9800
C28 H28B 0.9800
C28 H28C 0.9800
C31 C32 1.389(11)
C31 C36 1.394(11)
C32 C33 1.390(12)
C32 H32A 0.9500
C33 C34 1.380(12)
C33 H33A 0.9500
C34 C35 1.378(12)
C34 H34A 0.9500
C35 C36 1.385(12)
C35 H35A 0.9500
C36 H36A 0.9500
C37 H37A 0.9800
C37 H37B 0.9800
C37 H37C 0.9800
C38 H38A 0.9800
C38 H38B 0.9800
C38 H38C 0.9800
C41 C42 1.392(12)
C41 C46 1.397(11)
C42 C43 1.383(14)
C42 H42A 0.9500
C43 C44 1.394(13)
C43 H43A 0.9500
C44 C45 1.369(14)
C44 H44A 0.9500
C45 C46 1.378(14)
C45 H45A 0.9500
C46 H46A 0.9500
C47 H47A 0.9800
C47 H47B 0.9800
C47 H47C 0.9800
C48 H48A 0.9800
C48 H48B 0.9800
C48 H48C 0.9800
C51 C52 1.3900
C51 C56 1.3900
C52 C53 1.3900
C52 H52A 0.9500
C53 C54 1.3900
C53 H53A 0.9500
C54 C55 1.3900
C54 H54A 0.9500
C55 C56 1.3900
C55 H55A 0.9500
C56 H56A 0.9500
C51' C52' 1.3900
C51' C56' 1.3900
C52' C53' 1.3900
C52' H52B 0.9500
C53' C54' 1.3900
C53' H53B 0.9500
C54' C55' 1.3900
C54' H54B 0.9500
C55' C56' 1.3900
C55' H55B 0.9500
C56' H56B 0.9500
C51" C52" 1.3900
C51" C56" 1.3900
C52" C54" 1.3900
C52" H52C 0.9500
C54" C53" 1.3900
C54" H54C 0.9500
C53" C55" 1.3900
C53" H53C 0.9500
C55" C56" 1.3900
C55" H55C 0.9500
C56" H56C 0.9500
C57 H57A 0.9800
C57 H57B 0.9800
C57 H57C 0.9800
C58 H58A 0.9800
C58 H58B 0.9800
C58 H58C 0.9800
